data_7128370
loop_
_publ_author_name
'Kobayashi, Ryosuke'
'Yumura, Takashi'
'Imoto, Hiroaki'
'Naka, Kensuke'

_publ_section_title
;
 Homo- and hetero-metallophilicity-driven synthesis of highly emissive and
 stimuli-responsive Au(I)-Cu(I) double salts.
;
_journal_issue 44
_journal_name_full 'Chemical communications (Cambridge, England)'
_journal_page_first 5382
_journal_page_last 5385
_journal_paper_doi 10.1039/d1cc01316e
_journal_volume 57
_journal_year 2021
_chemical_formula_moiety 'C50 H44 As4 Au2 Cl4 Cu2, 2(C H2 Cl2)'
_chemical_formula_sum 'C52 H48 As4 Au2 Cl8 Cu2'
_chemical_formula_weight 1777.19
_space_group_crystal_system triclinic
_space_group_IT_number 2
_space_group_name_Hall '-P 1'
_space_group_name_H-M_alt 'P -1'
_atom_sites_solution_hydrogens geom
_atom_sites_solution_primary dual
_audit_creation_date 2020-10-11
_audit_creation_method
;
Olex2 1.3-ac4
(compiled 2019.04.23 svn.r3594 for Rigaku Oxford Diffraction, GUI svn.r5739)
;
_audit_update_record
;
2021-02-24 deposited with the CCDC.	2021-04-29 downloaded from the CCDC.
;
_cell_angle_alpha 62.963(6)
_cell_angle_beta 69.397(6)
_cell_angle_gamma 81.811(5)
_cell_formula_units_Z 1
_cell_length_a 9.8863(6)
_cell_length_b 12.8738(9)
_cell_length_c 13.3885(8)
_cell_measurement_reflns_used 2870
_cell_measurement_temperature 93.15
_cell_measurement_theta_max 30.7170
_cell_measurement_theta_min 2.8010
_cell_volume 1420.40(18)
_computing_cell_refinement 'CrysAlisPro 1.171.41.80a (Rigaku OD, 2020)'
_computing_data_collection 'CrysAlisPro 1.171.41.80a (Rigaku OD, 2020)'
_computing_data_reduction 'CrysAlisPro 1.171.41.80a (Rigaku OD, 2020)'
_computing_molecular_graphics 'Olex2 (Dolomanov et al., 2009)'
_computing_publication_material 'Olex2 (Dolomanov et al., 2009)'
_computing_structure_refinement 'ShelXL (Sheldrick, 2015)'
_computing_structure_solution 'ShelXT (Sheldrick, 2015)'
_diffrn_ambient_temperature 93.15
_diffrn_detector 'CCD area detector'
_diffrn_detector_area_resol_mean 6.83
_diffrn_detector_type 'Rigaku Mercury area detector'
_diffrn_measured_fraction_theta_full 0.999
_diffrn_measured_fraction_theta_max 0.999
_diffrn_measurement_details
;
List of Runs (angles in degrees, time in seconds):

  # Type    Start    End  Width  t~exp~   \w     \q     \k     \f   Frames
#--------------------------------------------------------------------------
  1  \w     90.00 116.00   1.00    9.00    --   30.00  54.00-150.00   26
  2  \w    -74.00  31.00   1.00    9.00    --   30.00  54.00 -30.00  105
  3  \w    -72.00  31.00   1.00    9.00    --   30.00  54.00  90.00  103
  4  \w    -67.00  33.00   1.00    9.00    --   30.00  54.00-150.00  100
;
_diffrn_measurement_device 'fixed-chi diffractometer'
_diffrn_measurement_device_type 'Rigaku XtaLAB mini'
_diffrn_measurement_method '\w scans'
_diffrn_orient_matrix_type 'CrysAlisPro convention (1999,Acta A55,543-557)'
_diffrn_orient_matrix_UB_11 -0.0468995000
_diffrn_orient_matrix_UB_12 -0.0210756000
_diffrn_orient_matrix_UB_13 0.0595382000
_diffrn_orient_matrix_UB_21 -0.0062324000
_diffrn_orient_matrix_UB_22 -0.0544893000
_diffrn_orient_matrix_UB_23 0.0005635000
_diffrn_orient_matrix_UB_31 0.0603254000
_diffrn_orient_matrix_UB_32 -0.0203629000
_diffrn_orient_matrix_UB_33 0.0203070000
_diffrn_radiation_monochromator 'curved graphite'
_diffrn_radiation_probe x-ray
_diffrn_radiation_type 'Mo K\a'
_diffrn_radiation_wavelength 0.71073
_diffrn_reflns_av_R_equivalents 0.0518
_diffrn_reflns_av_unetI/netI 0.0769
_diffrn_reflns_Laue_measured_fraction_full 0.999
_diffrn_reflns_Laue_measured_fraction_max 0.999
_diffrn_reflns_limit_h_max 10
_diffrn_reflns_limit_h_min -12
_diffrn_reflns_limit_k_max 16
_diffrn_reflns_limit_k_min -15
_diffrn_reflns_limit_l_max 14
_diffrn_reflns_limit_l_min -16
_diffrn_reflns_number 8609
_diffrn_reflns_point_group_measured_fraction_full 0.999
_diffrn_reflns_point_group_measured_fraction_max 0.999
_diffrn_reflns_theta_full 25.242
_diffrn_reflns_theta_max 26.370
_diffrn_reflns_theta_min 2.800
_diffrn_source 'Sealed X-ray tube'
_diffrn_source_type 'Sealed X-ray tube'
_exptl_absorpt_coefficient_mu 8.610
_exptl_absorpt_correction_T_max 0.966
_exptl_absorpt_correction_T_min 0.905
_exptl_absorpt_correction_type analytical
_exptl_absorpt_process_details
;
CrysAlisPro 1.171.41.80a (Rigaku Oxford Diffraction, 2020)
Analytical numeric absorption correction using a multifaceted crystal
model based on expressions derived by R.C. Clark & J.S. Reid.
(Clark, R. C. & Reid, J. S. (1995). Acta Cryst. A51, 887-897)
Empirical absorption correction using spherical harmonics,
implemented in SCALE3 ABSPACK scaling algorithm.
;
_exptl_crystal_colour colourless
_exptl_crystal_colour_primary colourless
_exptl_crystal_density_diffrn 2.078
_exptl_crystal_description needle
_exptl_crystal_F_000 844
_exptl_crystal_size_max 0.37
_exptl_crystal_size_mid 0.11
_exptl_crystal_size_min 0.09
_refine_diff_density_max 1.107
_refine_diff_density_min -1.656
_refine_diff_density_rms 0.187
_refine_ls_extinction_method none
_refine_ls_goodness_of_fit_ref 0.988
_refine_ls_hydrogen_treatment constr
_refine_ls_matrix_type full
_refine_ls_number_parameters 307
_refine_ls_number_reflns 5801
_refine_ls_number_restraints 0
_refine_ls_restrained_S_all 0.988
_refine_ls_R_factor_all 0.0506
_refine_ls_R_factor_gt 0.0351
_refine_ls_shift/su_max 0.001
_refine_ls_shift/su_mean 0.000
_refine_ls_structure_factor_coef Fsqd
_refine_ls_weighting_details 'w=1/[\s^2^(Fo^2^)] where P=(Fo^2^+2Fc^2^)/3'
_refine_ls_weighting_scheme calc
_refine_ls_wR_factor_gt 0.0615
_refine_ls_wR_factor_ref 0.0673
_reflns_Friedel_coverage 0.000
_reflns_number_gt 4789
_reflns_number_total 5801
_reflns_threshold_expression 'I > 2\s(I)'
_cod_data_source_file d1cc01316e2.cif
_cod_data_source_block As-AuCuCl_a
_cod_depositor_comments 'Adding full bibliography for 7128370--7128375.cif.'
_cod_database_code 7128370
_shelx_shelxl_version_number 2018/3
_chemical_oxdiff_formula C50H44Au2As4Cu2Cl4
_shelx_space_group_comment
;
The symmetry employed for this shelxl refinement is uniquely defined
by the following loop, which should always be used as a source of
symmetry information in preference to the above space-group names.
They are only intended as comments.
;
_shelx_estimated_absorpt_t_max 0.511
_shelx_estimated_absorpt_t_min 0.143
_diffrn_oxdiff_digest_frames
;
0176e46a756c7dd374509fc5a81e5a9bb100334cd38
;
_reflns_odcompleteness_completeness 99.90
_reflns_odcompleteness_iscentric 1
_reflns_odcompleteness_theta 26.32
_olex2_refinement_description
;
1. Fixed Uiso
 At 1.2 times of:
  All C(H) groups, All C(H,H) groups
2.a Secondary CH2 refined with riding coordinates:
 C25(H25A,H25B), C26(H26A,H26B)
2.b Aromatic/amide H refined with riding coordinates:
 C24(H24), C12(H12), C6(H6), C2(H2), C20(H20), C18(H18), C3(H3), C5(H5),
 C11(H11), C4(H4), C14(H14), C17(H17), C21(H21), C8(H8), C10(H10), C23(H23),
 C22(H22), C15(H15), C9(H9), C16(H16)
;
_olex2_submission_special_instructions 'No special instructions were received'
_oxdiff_exptl_absorpt_empirical_details
;
Empirical correction (ABSPACK) includes:
- Absorption correction using spherical harmonics
- Frame scaling
;
_oxdiff_exptl_absorpt_empirical_full_max 1.241
_oxdiff_exptl_absorpt_empirical_full_min 0.753

loop_
_space_group_symop_operation_xyz
'x, y, z'
'-x, -y, -z'

loop_
_atom_site_label
_atom_site_type_symbol
_atom_site_fract_x
_atom_site_fract_y
_atom_site_fract_z
_atom_site_U_iso_or_equiv
_atom_site_adp_type
_atom_site_occupancy
_atom_site_site_symmetry_order
_atom_site_calc_flag
_atom_site_refinement_flags_posn
_atom_site_refinement_flags_adp
_atom_site_refinement_flags_occupancy
_atom_site_disorder_assembly
_atom_site_disorder_group
Au1 Au 1.04725(2) 0.36978(2) 0.53465(2) 0.01230(7) Uani 1 1 d . . . . .
As1 As 0.81089(6) 0.28861(5) 0.66556(5) 0.01055(13) Uani 1 1 d . . . . .
As2 As 0.74108(6) 0.54804(5) 0.63688(5) 0.01111(13) Uani 1 1 d . . . . .
Cu1 Cu 1.22277(8) 0.22699(6) 0.66037(7) 0.01776(17) Uani 1 1 d . . . . .
Cl2 Cl 1.15618(16) 0.07378(13) 0.66868(14) 0.0207(3) Uani 1 1 d . . . . .
Cl1 Cl 1.29507(16) 0.37445(13) 0.65904(14) 0.0230(4) Uani 1 1 d . . . . .
Cl4 Cl 0.9030(2) -0.22804(18) 0.78219(19) 0.0459(5) Uani 1 1 d . . . . .
Cl3 Cl 0.7774(2) -0.19226(18) 0.99653(19) 0.0486(5) Uani 1 1 d . . . . .
C25 C 0.6639(6) 0.4093(5) 0.6515(5) 0.0128(12) Uani 1 1 d . . . . .
H25A H 0.636279 0.428352 0.580955 0.015 Uiso 1 1 calc R . . . .
H25B H 0.576575 0.380340 0.722515 0.015 Uiso 1 1 calc R . . . .
C19 C 0.7918(6) 0.4969(5) 0.7785(5) 0.0134(12) Uani 1 1 d . . . . .
C24 C 0.9377(6) 0.4889(5) 0.7694(5) 0.0158(13) Uani 1 1 d . . . . .
H24 H 1.010217 0.510522 0.694026 0.019 Uiso 1 1 calc R . . . .
C1 C 0.7510(6) 0.1878(5) 0.6172(5) 0.0116(12) Uani 1 1 d . . . . .
C7 C 0.7721(6) 0.2005(5) 0.8348(5) 0.0116(12) Uani 1 1 d . . . . .
C12 C 0.8808(6) 0.1805(5) 0.8830(5) 0.0168(13) Uani 1 1 d . . . . .
H12 H 0.974965 0.212639 0.833761 0.020 Uiso 1 1 calc R . . . .
C13 C 0.5718(6) 0.6388(5) 0.6638(5) 0.0127(12) Uani 1 1 d . . . . .
C6 C 0.6046(6) 0.1669(5) 0.6434(5) 0.0138(12) Uani 1 1 d . . . . .
H6 H 0.532512 0.204264 0.684062 0.017 Uiso 1 1 calc R . . . .
C2 C 0.8547(6) 0.1350(5) 0.5561(5) 0.0147(13) Uani 1 1 d . . . . .
H2 H 0.954223 0.150043 0.536974 0.018 Uiso 1 1 calc R . . . .
C20 C 0.6862(7) 0.4662(5) 0.8884(5) 0.0209(14) Uani 1 1 d . . . . .
H20 H 0.586855 0.471430 0.894885 0.025 Uiso 1 1 calc R . . . .
C18 C 0.5772(7) 0.7278(5) 0.6932(5) 0.0211(14) Uani 1 1 d . . . . .
H18 H 0.665447 0.746234 0.695410 0.025 Uiso 1 1 calc R . . . .
C3 C 0.8145(6) 0.0599(5) 0.5224(5) 0.0196(14) Uani 1 1 d . . . . .
H3 H 0.886290 0.023458 0.480532 0.023 Uiso 1 1 calc R . . . .
C5 C 0.5651(6) 0.0916(5) 0.6097(5) 0.0176(13) Uani 1 1 d . . . . .
H5 H 0.465785 0.076651 0.627916 0.021 Uiso 1 1 calc R . . . .
C11 C 0.8516(7) 0.1129(5) 1.0043(6) 0.0236(15) Uani 1 1 d . . . . .
H11 H 0.926389 0.098552 1.037895 0.028 Uiso 1 1 calc R . . . .
C4 C 0.6699(6) 0.0384(5) 0.5499(5) 0.0184(14) Uani 1 1 d . . . . .
H4 H 0.642511 -0.013439 0.527369 0.022 Uiso 1 1 calc R . . . .
C14 C 0.4430(6) 0.6162(5) 0.6555(5) 0.0177(13) Uani 1 1 d . . . . .
H14 H 0.439992 0.556969 0.632563 0.021 Uiso 1 1 calc R . . . .
C17 C 0.4549(7) 0.7899(5) 0.7194(5) 0.0223(15) Uani 1 1 d . . . . .
H17 H 0.458519 0.849546 0.741730 0.027 Uiso 1 1 calc R . . . .
C21 C 0.7257(7) 0.4282(6) 0.9881(6) 0.0273(16) Uani 1 1 d . . . . .
H21 H 0.653327 0.408011 1.063396 0.033 Uiso 1 1 calc R . . . .
C8 C 0.6336(7) 0.1555(5) 0.9076(5) 0.0208(14) Uani 1 1 d . . . . .
H8 H 0.558046 0.170941 0.874693 0.025 Uiso 1 1 calc R . . . .
C10 C 0.7160(7) 0.0670(5) 1.0756(5) 0.0235(15) Uani 1 1 d . . . . .
H10 H 0.697073 0.020090 1.158260 0.028 Uiso 1 1 calc R . . . .
C23 C 0.9767(7) 0.4495(5) 0.8703(6) 0.0228(15) Uani 1 1 d . . . . .
H23 H 1.075883 0.443385 0.864215 0.027 Uiso 1 1 calc R . . . .
C22 C 0.8716(7) 0.4191(5) 0.9796(6) 0.0233(15) Uani 1 1 d . . . . .
H22 H 0.898215 0.392082 1.048841 0.028 Uiso 1 1 calc R . . . .
C15 C 0.3206(6) 0.6780(5) 0.6801(5) 0.0194(14) Uani 1 1 d . . . . .
H15 H 0.233429 0.661754 0.674566 0.023 Uiso 1 1 calc R . . . .
C9 C 0.6061(7) 0.0889(6) 1.0272(6) 0.0244(15) Uani 1 1 d . . . . .
H9 H 0.511654 0.057774 1.076836 0.029 Uiso 1 1 calc R . . . .
C16 C 0.3266(6) 0.7653(5) 0.7132(5) 0.0215(14) Uani 1 1 d . . . . .
H16 H 0.242524 0.807932 0.731536 0.026 Uiso 1 1 calc R . . . .
C26 C 0.8346(8) -0.1260(6) 0.8401(6) 0.040(2) Uani 1 1 d . . . . .
H26A H 0.751992 -0.086189 0.813143 0.048 Uiso 1 1 calc R . . . .
H26B H 0.910443 -0.066315 0.809025 0.048 Uiso 1 1 calc R . . . .

loop_
_atom_site_aniso_label
_atom_site_aniso_U_11
_atom_site_aniso_U_22
_atom_site_aniso_U_33
_atom_site_aniso_U_23
_atom_site_aniso_U_13
_atom_site_aniso_U_12
Au1 0.00901(12) 0.01313(12) 0.01264(12) -0.00450(10) -0.00253(9) -0.00016(8)
As1 0.0082(3) 0.0106(3) 0.0113(3) -0.0040(3) -0.0027(2) 0.0006(2)
As2 0.0083(3) 0.0114(3) 0.0123(3) -0.0049(3) -0.0023(3) 0.0006(2)
Cu1 0.0155(4) 0.0194(4) 0.0206(4) -0.0087(3) -0.0095(3) 0.0031(3)
Cl2 0.0203(8) 0.0221(8) 0.0271(8) -0.0143(7) -0.0120(7) 0.0028(6)
Cl1 0.0195(9) 0.0249(9) 0.0312(9) -0.0152(8) -0.0117(7) 0.0006(6)
Cl4 0.0366(12) 0.0548(14) 0.0517(13) -0.0265(11) -0.0179(10) 0.0062(9)
Cl3 0.0314(12) 0.0565(14) 0.0556(13) -0.0262(12) -0.0102(10) 0.0032(9)
C25 0.009(3) 0.017(3) 0.013(3) -0.007(3) -0.005(3) 0.002(2)
C19 0.017(3) 0.009(3) 0.015(3) -0.006(3) -0.006(3) 0.002(2)
C24 0.010(3) 0.013(3) 0.019(3) -0.004(3) -0.002(3) -0.002(2)
C1 0.013(3) 0.008(3) 0.010(3) -0.002(2) -0.002(3) -0.002(2)
C7 0.014(3) 0.013(3) 0.008(3) -0.006(3) -0.003(2) -0.003(2)
C12 0.013(3) 0.024(4) 0.016(3) -0.012(3) -0.004(3) 0.003(2)
C13 0.014(3) 0.010(3) 0.011(3) -0.005(3) 0.000(3) -0.001(2)
C6 0.018(3) 0.012(3) 0.007(3) -0.002(2) -0.002(3) -0.004(2)
C2 0.008(3) 0.020(3) 0.018(3) -0.010(3) -0.005(3) 0.002(2)
C20 0.017(3) 0.024(4) 0.014(3) -0.003(3) -0.005(3) 0.001(3)
C18 0.018(4) 0.019(4) 0.026(4) -0.011(3) -0.004(3) -0.003(3)
C3 0.013(3) 0.027(4) 0.024(3) -0.016(3) -0.006(3) 0.002(3)
C5 0.010(3) 0.025(4) 0.020(3) -0.009(3) -0.004(3) -0.007(2)
C11 0.022(4) 0.028(4) 0.021(3) -0.007(3) -0.014(3) 0.008(3)
C4 0.024(4) 0.016(3) 0.022(3) -0.010(3) -0.012(3) 0.000(3)
C14 0.019(3) 0.021(3) 0.017(3) -0.008(3) -0.010(3) 0.000(3)
C17 0.020(4) 0.015(3) 0.020(3) -0.006(3) 0.004(3) 0.001(3)
C21 0.022(4) 0.038(4) 0.014(3) -0.009(3) -0.001(3) 0.001(3)
C8 0.017(3) 0.027(4) 0.015(3) -0.006(3) -0.005(3) -0.002(3)
C10 0.029(4) 0.023(4) 0.009(3) -0.003(3) -0.001(3) 0.000(3)
C23 0.015(3) 0.030(4) 0.027(4) -0.012(3) -0.012(3) 0.001(3)
C22 0.026(4) 0.026(4) 0.015(3) -0.004(3) -0.009(3) -0.003(3)
C15 0.019(4) 0.022(4) 0.014(3) -0.002(3) -0.009(3) 0.002(3)
C9 0.022(4) 0.030(4) 0.015(3) -0.005(3) -0.001(3) -0.009(3)
C16 0.012(3) 0.017(3) 0.020(3) -0.001(3) 0.001(3) 0.007(3)
C26 0.039(5) 0.027(4) 0.041(5) -0.008(4) -0.007(4) 0.000(3)

loop_
_atom_type_symbol
_atom_type_description
_atom_type_scat_dispersion_real
_atom_type_scat_dispersion_imag
_atom_type_scat_source
C C 0.0033 0.0016 'International Tables Vol C Tables 4.2.6.8 and 6.1.1.4'
H H 0.0000 0.0000 'International Tables Vol C Tables 4.2.6.8 and 6.1.1.4'
As As 0.0499 2.0058 'International Tables Vol C Tables 4.2.6.8 and 6.1.1.4'
Au Au -2.0133 8.8022 'International Tables Vol C Tables 4.2.6.8 and 6.1.1.4'
Cl Cl 0.1484 0.1585 'International Tables Vol C Tables 4.2.6.8 and 6.1.1.4'
Cu Cu 0.3201 1.2651 'International Tables Vol C Tables 4.2.6.8 and 6.1.1.4'

loop_
_exptl_crystal_face_index_h
_exptl_crystal_face_index_k
_exptl_crystal_face_index_l
_exptl_crystal_face_perp_dist
0 10 -9 0.0889
0 -10 9 0.0175
-1 -16 0 0.0237
1 16 0 0.0649
-2 -18 -8 0.0360
-1 18 6 0.0577
-1 13 16 0.0098
0 -7 12 0.0175
12 -5 0 0.1971
-14 0 -7 0.1342
1 -6 -17 0.0996
2 9 18 0.0103

loop_
_geom_angle_atom_site_label_1
_geom_angle_atom_site_label_2
_geom_angle_atom_site_label_3
_geom_angle
_geom_angle_site_symmetry_1
_geom_angle_site_symmetry_3
_geom_angle_publ_flag
As1 Au1 Au1 94.751(18) . 2_766 ?
As1 Au1 As2 164.13(2) . 2_766 ?
As1 Au1 Cu1 102.31(2) . . ?
As2 Au1 Au1 84.643(18) 2_766 2_766 ?
As2 Au1 Cu1 89.13(2) 2_766 . ?
Cu1 Au1 Au1 134.50(2) . 2_766 ?
C25 As1 Au1 111.51(16) . . ?
C1 As1 Au1 109.78(17) . . ?
C1 As1 C25 103.4(2) . . ?
C1 As1 C7 105.4(2) . . ?
C7 As1 Au1 121.20(17) . . ?
C7 As1 C25 104.0(2) . . ?
C25 As2 Au1 113.44(17) . 2_766 ?
C19 As2 Au1 109.24(17) . 2_766 ?
C19 As2 C25 104.9(2) . . ?
C13 As2 Au1 121.55(17) . 2_766 ?
C13 As2 C25 103.0(2) . . ?
C13 As2 C19 103.1(2) . . ?
Cl2 Cu1 Au1 94.26(5) . . ?
Cl2 Cu1 Cl1 176.83(7) . . ?
Cl1 Cu1 Au1 88.84(5) . . ?
As1 C25 H25A 109.8 . . ?
As1 C25 H25B 109.8 . . ?
As2 C25 As1 109.4(3) . . ?
As2 C25 H25A 109.8 . . ?
As2 C25 H25B 109.8 . . ?
H25A C25 H25B 108.3 . . ?
C24 C19 As2 119.0(4) . . ?
C20 C19 As2 121.1(4) . . ?
C20 C19 C24 119.9(6) . . ?
C19 C24 H24 120.0 . . ?
C23 C24 C19 120.0(6) . . ?
C23 C24 H24 120.0 . . ?
C6 C1 As1 121.2(4) . . ?
C2 C1 As1 119.1(4) . . ?
C2 C1 C6 119.6(5) . . ?
C12 C7 As1 120.6(4) . . ?
C12 C7 C8 120.0(5) . . ?
C8 C7 As1 119.5(4) . . ?
C7 C12 H12 120.3 . . ?
C7 C12 C11 119.5(6) . . ?
C11 C12 H12 120.3 . . ?
C18 C13 As2 119.2(4) . . ?
C18 C13 C14 119.2(5) . . ?
C14 C13 As2 121.5(4) . . ?
C1 C6 H6 120.1 . . ?
C5 C6 C1 119.8(6) . . ?
C5 C6 H6 120.1 . . ?
C1 C2 H2 119.8 . . ?
C1 C2 C3 120.3(5) . . ?
C3 C2 H2 119.8 . . ?
C19 C20 H20 120.1 . . ?
C21 C20 C19 119.7(6) . . ?
C21 C20 H20 120.1 . . ?
C13 C18 H18 119.8 . . ?
C17 C18 C13 120.4(6) . . ?
C17 C18 H18 119.8 . . ?
C2 C3 H3 120.1 . . ?
C4 C3 C2 119.8(6) . . ?
C4 C3 H3 120.1 . . ?
C6 C5 H5 120.0 . . ?
C4 C5 C6 119.9(5) . . ?
C4 C5 H5 120.0 . . ?
C12 C11 H11 119.8 . . ?
C10 C11 C12 120.5(6) . . ?
C10 C11 H11 119.8 . . ?
C3 C4 H4 119.7 . . ?
C5 C4 C3 120.5(6) . . ?
C5 C4 H4 119.7 . . ?
C13 C14 H14 119.4 . . ?
C15 C14 C13 121.2(6) . . ?
C15 C14 H14 119.4 . . ?
C18 C17 H17 120.0 . . ?
C18 C17 C16 119.9(6) . . ?
C16 C17 H17 120.0 . . ?
C20 C21 H21 119.7 . . ?
C20 C21 C22 120.5(6) . . ?
C22 C21 H21 119.7 . . ?
C7 C8 H8 120.0 . . ?
C9 C8 C7 120.0(6) . . ?
C9 C8 H8 120.0 . . ?
C11 C10 H10 120.0 . . ?
C11 C10 C9 119.9(6) . . ?
C9 C10 H10 120.0 . . ?
C24 C23 H23 120.0 . . ?
C22 C23 C24 120.0(6) . . ?
C22 C23 H23 120.0 . . ?
C21 C22 H22 120.1 . . ?
C23 C22 C21 119.8(6) . . ?
C23 C22 H22 120.1 . . ?
C14 C15 H15 120.6 . . ?
C14 C15 C16 118.9(6) . . ?
C16 C15 H15 120.6 . . ?
C8 C9 C10 120.1(6) . . ?
C8 C9 H9 119.9 . . ?
C10 C9 H9 119.9 . . ?
C17 C16 C15 120.4(6) . . ?
C17 C16 H16 119.8 . . ?
C15 C16 H16 119.8 . . ?
Cl4 C26 Cl3 112.0(4) . . ?
Cl4 C26 H26A 109.2 . . ?
Cl4 C26 H26B 109.2 . . ?
Cl3 C26 H26A 109.2 . . ?
Cl3 C26 H26B 109.2 . . ?
H26A C26 H26B 107.9 . . ?

loop_
_geom_bond_atom_site_label_1
_geom_bond_atom_site_label_2
_geom_bond_distance
_geom_bond_site_symmetry_2
_geom_bond_publ_flag
Au1 Au1 3.1408(5) 2_766 ?
Au1 As1 2.4025(6) . ?
Au1 As2 2.4108(7) 2_766 ?
Au1 Cu1 2.7490(8) . ?
As1 C25 1.960(5) . ?
As1 C1 1.925(5) . ?
As1 C7 1.934(5) . ?
As2 C25 1.943(5) . ?
As2 C19 1.929(6) . ?
As2 C13 1.923(6) . ?
Cu1 Cl2 2.1107(16) . ?
Cu1 Cl1 2.1123(17) . ?
Cl4 C26 1.757(7) . ?
Cl3 C26 1.765(7) . ?
C25 H25A 0.9900 . ?
C25 H25B 0.9900 . ?
C19 C24 1.397(8) . ?
C19 C20 1.385(8) . ?
C24 H24 0.9500 . ?
C24 C23 1.385(8) . ?
C1 C6 1.399(8) . ?
C1 C2 1.378(8) . ?
C7 C12 1.377(8) . ?
C7 C8 1.391(8) . ?
C12 H12 0.9500 . ?
C12 C11 1.392(8) . ?
C13 C18 1.383(8) . ?
C13 C14 1.397(8) . ?
C6 H6 0.9500 . ?
C6 C5 1.389(8) . ?
C2 H2 0.9500 . ?
C2 C3 1.389(8) . ?
C20 H20 0.9500 . ?
C20 C21 1.376(8) . ?
C18 H18 0.9500 . ?
C18 C17 1.380(8) . ?
C3 H3 0.9500 . ?
C3 C4 1.380(8) . ?
C5 H5 0.9500 . ?
C5 C4 1.376(8) . ?
C11 H11 0.9500 . ?
C11 C10 1.368(8) . ?
C4 H4 0.9500 . ?
C14 H14 0.9500 . ?
C14 C15 1.375(8) . ?
C17 H17 0.9500 . ?
C17 C16 1.390(8) . ?
C21 H21 0.9500 . ?
C21 C22 1.398(9) . ?
C8 H8 0.9500 . ?
C8 C9 1.372(8) . ?
C10 H10 0.9500 . ?
C10 C9 1.386(9) . ?
C23 H23 0.9500 . ?
C23 C22 1.377(8) . ?
C22 H22 0.9500 . ?
C15 H15 0.9500 . ?
C15 C16 1.397(8) . ?
C9 H9 0.9500 . ?
C16 H16 0.9500 . ?
C26 H26A 0.9900 . ?
C26 H26B 0.9900 . ?

loop_
_geom_torsion_atom_site_label_1
_geom_torsion_atom_site_label_2
_geom_torsion_atom_site_label_3
_geom_torsion_atom_site_label_4
_geom_torsion
_geom_torsion_site_symmetry_1
_geom_torsion_site_symmetry_2
_geom_torsion_site_symmetry_3
_geom_torsion_site_symmetry_4
_geom_torsion_publ_flag
As1 C1 C6 C5 -178.5(4) . . . . ?
As1 C1 C2 C3 178.6(4) . . . . ?
As1 C7 C12 C11 -177.4(5) . . . . ?
As1 C7 C8 C9 177.4(5) . . . . ?
As2 C19 C24 C23 -178.3(4) . . . . ?
As2 C19 C20 C21 178.9(5) . . . . ?
As2 C13 C18 C17 -176.4(5) . . . . ?
As2 C13 C14 C15 177.1(4) . . . . ?
C19 C24 C23 C22 -0.6(9) . . . . ?
C19 C20 C21 C22 -0.7(10) . . . . ?
C24 C19 C20 C21 0.1(9) . . . . ?
C24 C23 C22 C21 0.0(10) . . . . ?
C1 C6 C5 C4 -0.6(9) . . . . ?
C1 C2 C3 C4 0.2(9) . . . . ?
C7 C12 C11 C10 -0.3(10) . . . . ?
C7 C8 C9 C10 0.4(10) . . . . ?
C12 C7 C8 C9 -1.6(9) . . . . ?
C12 C11 C10 C9 -0.8(10) . . . . ?
C13 C18 C17 C16 -1.7(9) . . . . ?
C13 C14 C15 C16 0.3(9) . . . . ?
C6 C1 C2 C3 -1.1(9) . . . . ?
C6 C5 C4 C3 -0.4(9) . . . . ?
C2 C1 C6 C5 1.3(8) . . . . ?
C2 C3 C4 C5 0.5(9) . . . . ?
C20 C19 C24 C23 0.5(9) . . . . ?
C20 C21 C22 C23 0.6(10) . . . . ?
C18 C13 C14 C15 -2.2(9) . . . . ?
C18 C17 C16 C15 -0.2(9) . . . . ?
C11 C10 C9 C8 0.7(10) . . . . ?
C14 C13 C18 C17 2.9(9) . . . . ?
C14 C15 C16 C17 0.9(9) . . . . ?
C8 C7 C12 C11 1.5(9) . . . . ?

loop_
_exptl_oxdiff_crystal_face_indexfrac_h
_exptl_oxdiff_crystal_face_indexfrac_k
_exptl_oxdiff_crystal_face_indexfrac_l
_exptl_oxdiff_crystal_face_x
_exptl_oxdiff_crystal_face_y
_exptl_oxdiff_crystal_face_z
-0.2742 9.8101 -9.1809 -0.7405 -0.5380 -0.4027
-0.1997 -9.9002 8.9545 0.7512 0.5457 0.3714
-0.9126 -16.0143 0.1810 0.3911 0.8784 0.2747
0.5361 15.9213 -0.4562 -0.3879 -0.8711 -0.3011
-1.9445 -18.1367 -7.9518 0.0000 0.9959 0.0905
-0.6350 17.7389 5.7791 -0.0000 -0.9594 -0.2822
-1.1500 12.5773 16.0281 0.7431 -0.6691 -0.0000
-0.0979 -6.7978 11.7630 0.8482 0.3776 0.3714
12.4396 -5.2443 0.0855 -0.4678 0.2083 0.8589
-13.7552 -0.3118 -7.2242 0.2216 0.0986 -0.9701
0.5956 -5.8075 -17.2503 -0.9326 0.3030 -0.1961
1.9685 8.6706 18.4191 0.8216 -0.4743 0.3162
